data_2211062
loop_
_publ_author_name
'Rafizadeh, Masoud'
'Aghayan, Hassan'
'Amani, Vahid'

_publ_section_title
;
 Bis(ethylenediammonium) benzene-1,2,4,5-tetracarboxylate dihydrate
;
_journal_coeditor_code HK2148
_journal_issue 11
_journal_name_full 'Acta Crystallographica Section E'
_journal_page_first o5034
_journal_page_last o5035
_journal_paper_doi 10.1107/S1600536806041481
_journal_volume 62
_journal_year 2006
_chemical_formula_iupac '2C2 H10 N2 2+, C10 H2 O8 4-, 2H2 O'
_chemical_formula_moiety '2C2 H10 N2 2+, C10 H2 O8 4-, 2H2 O'
_chemical_formula_sum 'C14 H26 N4 O10'
_chemical_formula_weight 410.39
_chemical_name_systematic
;
Bis(ethylenediammonium) benzene-1,2,4,5-tetracarboxylate dihydrate
;
_space_group_IT_number 2
_symmetry_cell_setting triclinic
_symmetry_space_group_name_Hall '-P 1'
_symmetry_space_group_name_H-M 'P -1'
_atom_sites_solution_hydrogens mixed
_atom_sites_solution_primary direct
_atom_sites_solution_secondary difmap
_audit_creation_method SHELXL-97
_cell_angle_alpha 112.393(5)
_cell_angle_beta 105.710(5)
_cell_angle_gamma 95.883(5)
_cell_formula_units_Z 1
_cell_length_a 6.4283(9)
_cell_length_b 8.3936(12)
_cell_length_c 9.8926(13)
_cell_measurement_reflns_used 212
_cell_measurement_temperature 120(2)
_cell_measurement_theta_max 26
_cell_measurement_theta_min 3
_cell_volume 462.23(11)
_computing_cell_refinement SMART
_computing_data_collection 'SMART (Bruker, 1998)'
_computing_data_reduction 'SAINT-Plus (Bruker, 1998)'
_computing_molecular_graphics SHELXTL
_computing_publication_material SHELXTL
_computing_structure_refinement SHELXTL
_computing_structure_solution 'SHELXTL (Sheldrick, 1998)'
_diffrn_ambient_temperature 120(2)
_diffrn_measured_fraction_theta_full 0.969
_diffrn_measured_fraction_theta_max 0.969
_diffrn_measurement_device_type 'Bruker SMART 1000 CCD area-detector'
_diffrn_measurement_method '\f and \w'
_diffrn_radiation_monochromator graphite
_diffrn_radiation_source 'fine-focus sealed tube'
_diffrn_radiation_type MoK\a
_diffrn_radiation_wavelength 0.71073
_diffrn_reflns_av_R_equivalents 0.0201
_diffrn_reflns_av_sigmaI/netI 0.0386
_diffrn_reflns_limit_h_max 7
_diffrn_reflns_limit_h_min -6
_diffrn_reflns_limit_k_max 9
_diffrn_reflns_limit_k_min -10
_diffrn_reflns_limit_l_max 12
_diffrn_reflns_limit_l_min -11
_diffrn_reflns_number 2724
_diffrn_reflns_theta_full 26.00
_diffrn_reflns_theta_max 26.00
_diffrn_reflns_theta_min 2.36
_exptl_absorpt_coefficient_mu 0.126
_exptl_absorpt_correction_T_max 0.988
_exptl_absorpt_correction_T_min 0.978
_exptl_absorpt_correction_type multi-scan
_exptl_absorpt_process_details '(SADABS; Sheldrick, 1998)'
_exptl_crystal_colour colorless
_exptl_crystal_density_diffrn 1.474
_exptl_crystal_density_method 'not measured'
_exptl_crystal_description prism
_exptl_crystal_F_000 218
_exptl_crystal_size_max 0.15
_exptl_crystal_size_mid 0.13
_exptl_crystal_size_min 0.11
_refine_diff_density_max 0.282
_refine_diff_density_min -0.306
_refine_ls_extinction_method none
_refine_ls_goodness_of_fit_ref 1.048
_refine_ls_hydrogen_treatment constr
_refine_ls_matrix_type full
_refine_ls_number_parameters 127
_refine_ls_number_reflns 1768
_refine_ls_number_restraints 0
_refine_ls_restrained_S_all 1.048
_refine_ls_R_factor_all 0.0544
_refine_ls_R_factor_gt 0.0447
_refine_ls_shift/su_max 0.000
_refine_ls_shift/su_mean 0.000
_refine_ls_structure_factor_coef Fsqd
_refine_ls_weighting_details 'calc w=1/[\s^2^(Fo^2^)+(0.03P)^2^+0.5P] where P=(Fo^2^+2Fc^2^)/3'
_refine_ls_weighting_scheme calc
_refine_ls_wR_factor_gt 0.0973
_refine_ls_wR_factor_ref 0.1022
_reflns_number_gt 1414
_reflns_number_total 1768
_reflns_threshold_expression I>2\s(I)
_cod_data_source_file hk2148.cif
_cod_data_source_block I
_cod_database_code 2211062
_cod_database_fobs_code 2211062

loop_
_symmetry_equiv_pos_as_xyz
'x, y, z'
'-x, -y, -z'

loop_
_atom_site_type_symbol
_atom_site_label
_atom_site_fract_x
_atom_site_fract_y
_atom_site_fract_z
_atom_site_U_iso_or_equiv
_atom_site_adp_type
_atom_site_calc_flag
_atom_site_refinement_flags
_atom_site_occupancy
O O1 0.3231(2) 0.77805(18) 0.91049(15) 0.0155(3) Uani d . 1
O O2 0.0527(2) 0.57855(18) 0.90110(15) 0.0153(3) Uani d . 1
O O3 0.4297(2) 0.42522(18) 0.78907(15) 0.0147(3) Uani d . 1
O O4 0.4685(2) 0.28485(19) 0.55869(16) 0.0201(3) Uani d . 1
C C1 -0.1010(3) 0.6136(2) 0.5895(2) 0.0122(4) Uani d . 1
H H1A -0.1705 0.6915 0.6512 0.015 Uiso calc R 1
C C2 0.0814(3) 0.5635(2) 0.6623(2) 0.0112(4) Uani d . 1
C C3 0.1841(3) 0.4477(2) 0.5715(2) 0.0111(4) Uani d . 1
C C4 0.1620(3) 0.6440(2) 0.8383(2) 0.0116(4) Uani d . 1
C C5 0.3764(3) 0.3820(2) 0.6451(2) 0.0125(4) Uani d . 1
N N1 -0.2420(3) 0.1955(2) 0.77257(18) 0.0145(4) Uani d . 1
H H1B -0.3345 0.2272 0.7047 0.017 Uiso d R 1
H H1C -0.1785 0.2913 0.8659 0.017 Uiso d R 1
H H1D -0.3208 0.1087 0.7848 0.017 Uiso d R 1
N N2 0.2596(3) 0.2813(2) 0.95610(19) 0.0156(4) Uani d . 1
H H2A 0.3827 0.2641 1.0154 0.019 Uiso d R 1
H H2B 0.1799 0.3345 1.0165 0.019 Uiso d R 1
H H2C 0.3012 0.3516 0.9126 0.019 Uiso d R 1
C C6 -0.0654(3) 0.1291(3) 0.7110(2) 0.0153(4) Uani d . 1
H H6A -0.0022 0.2129 0.6763 0.018 Uiso calc R 1
H H6B -0.1323 0.0135 0.6196 0.018 Uiso calc R 1
C C7 0.1203(3) 0.1073(3) 0.8312(2) 0.0178(4) Uani d . 1
H H7A 0.0552 0.0388 0.8781 0.021 Uiso calc R 1
H H7B 0.2153 0.0394 0.7792 0.021 Uiso calc R 1
O O1S 0.4478(3) 0.1235(2) 0.25264(17) 0.0274(4) Uani d . 1
H H1S 0.5213 0.1603 0.2101 0.033 Uiso d R 1
H H2S 0.4803 0.1909 0.3446 0.033 Uiso d R 1

loop_
_atom_site_aniso_label
_atom_site_aniso_U_11
_atom_site_aniso_U_22
_atom_site_aniso_U_33
_atom_site_aniso_U_12
_atom_site_aniso_U_13
_atom_site_aniso_U_23
O1 0.0142(7) 0.0166(7) 0.0140(7) 0.0029(6) 0.0028(6) 0.0063(6)
O2 0.0162(7) 0.0189(7) 0.0141(7) 0.0053(6) 0.0070(6) 0.0086(6)
O3 0.0147(7) 0.0194(7) 0.0119(7) 0.0071(6) 0.0043(5) 0.0078(6)
O4 0.0213(8) 0.0282(8) 0.0148(7) 0.0167(6) 0.0074(6) 0.0094(6)
C1 0.0117(9) 0.0127(9) 0.0139(9) 0.0043(7) 0.0063(7) 0.0058(7)
C2 0.0111(9) 0.0125(9) 0.0116(9) 0.0019(7) 0.0042(7) 0.0066(7)
C3 0.0099(9) 0.0125(9) 0.0133(9) 0.0027(7) 0.0040(7) 0.0079(7)
C4 0.0104(9) 0.0141(9) 0.0132(9) 0.0090(7) 0.0043(7) 0.0072(8)
C5 0.0109(9) 0.0125(9) 0.0145(9) 0.0027(7) 0.0036(7) 0.0065(8)
N1 0.0117(8) 0.0162(9) 0.0157(8) 0.0046(6) 0.0038(7) 0.0071(7)
N2 0.0112(8) 0.0198(9) 0.0172(8) 0.0043(7) 0.0034(7) 0.0102(7)
C6 0.0150(10) 0.0151(10) 0.0152(9) 0.0050(8) 0.0060(8) 0.0049(8)
C7 0.0140(10) 0.0159(10) 0.0232(11) 0.0068(8) 0.0063(8) 0.0073(8)
O1S 0.0363(10) 0.0214(8) 0.0214(8) -0.0028(7) 0.0179(7) 0.0027(6)

loop_
_atom_type_symbol
_atom_type_description
_atom_type_scat_dispersion_real
_atom_type_scat_dispersion_imag
_atom_type_scat_source
C C 0.0033 0.0016 'International Tables Vol C Tables 4.2.6.8 and 6.1.1.4'
N N 0.0061 0.0033 'International Tables Vol C Tables 4.2.6.8 and 6.1.1.4'
O O 0.0106 0.0060 'International Tables Vol C Tables 4.2.6.8 and 6.1.1.4'
H H 0.0000 0.0000 'International Tables Vol C Tables 4.2.6.8 and 6.1.1.4'

loop_
_geom_angle_atom_site_label_1
_geom_angle_atom_site_label_2
_geom_angle_atom_site_label_3
_geom_angle_site_symmetry_1
_geom_angle_site_symmetry_3
_geom_angle
_geom_angle_publ_flag
C2 C1 C3 . 2_566 121.68(18) y
C2 C1 H1A . . 119.2 ?
C3 C1 H1A 2_566 . 119.2 ?
C1 C2 C3 . . 119.34(17) y
C1 C2 C4 . . 116.92(17) y
C3 C2 C4 . . 123.71(17) y
C1 C3 C2 2_566 . 118.98(17) y
C1 C3 C5 2_566 . 119.73(17) y
C2 C3 C5 . . 121.24(17) y
O2 C4 O1 . . 125.07(17) y
O2 C4 C2 . . 117.09(16) y
O1 C4 C2 . . 117.66(16) y
O4 C5 O3 . . 124.09(18) y
O4 C5 C3 . . 118.39(16) y
O3 C5 C3 . . 117.50(17) y
C6 N1 H1B . . 109.5 ?
C6 N1 H1C . . 109.5 ?
H1B N1 H1C . . 109.5 ?
C6 N1 H1D . . 109.5 ?
H1B N1 H1D . . 109.5 ?
H1C N1 H1D . . 109.5 ?
C7 N2 H2A . . 109.5 ?
C7 N2 H2B . . 109.5 ?
H2A N2 H2B . . 109.5 ?
C7 N2 H2C . . 109.5 ?
H2A N2 H2C . . 109.5 ?
H2B N2 H2C . . 109.5 ?
N1 C6 C7 . . 112.46(16) y
N1 C6 H6A . . 109.1 ?
C7 C6 H6A . . 109.1 ?
N1 C6 H6B . . 109.1 ?
C7 C6 H6B . . 109.1 ?
H6A C6 H6B . . 107.8 ?
N2 C7 C6 . . 111.91(16) y
N2 C7 H7A . . 109.2 ?
C6 C7 H7A . . 109.2 ?
N2 C7 H7B . . 109.2 ?
C6 C7 H7B . . 109.2 ?
H7A C7 H7B . . 107.9 ?
H1S O1S H2S . . 112.0 ?

loop_
_geom_bond_atom_site_label_1
_geom_bond_atom_site_label_2
_geom_bond_site_symmetry_2
_geom_bond_distance
_geom_bond_publ_flag
O1 C4 . 1.264(2) y
O2 C4 . 1.264(2) y
O3 C5 . 1.263(2) y
O4 C5 . 1.260(2) y
C1 C2 . 1.395(3) y
C1 C3 2_566 1.395(3) y
C1 H1A . 0.9500 ?
C2 C3 . 1.405(3) y
C2 C4 . 1.516(2) y
C3 C1 2_566 1.395(3) y
C3 C5 . 1.523(3) y
N1 C6 . 1.488(2) y
N1 H1B . 0.9100 ?
N1 H1C . 0.9100 ?
N1 H1D . 0.9100 ?
N2 C7 . 1.490(3) y
N2 H2A . 0.9100 ?
N2 H2B . 0.9100 ?
N2 H2C . 0.9100 ?
C6 C7 . 1.521(3) y
C6 H6A . 0.9900 ?
C6 H6B . 0.9900 ?
C7 H7A . 0.9900 ?
C7 H7B . 0.9900 ?
O1S H1S . 0.8200 ?
O1S H2S . 0.8200 ?

loop_
_geom_hbond_atom_site_label_D
_geom_hbond_atom_site_label_H
_geom_hbond_atom_site_label_A
_geom_hbond_site_symmetry_A
_geom_hbond_distance_DH
_geom_hbond_distance_HA
_geom_hbond_distance_DA
_geom_hbond_angle_DHA
_geom_hbond_publ_flag
N1 H1B O3 1_455 0.91 2.43 2.997(2) 121 y
N1 H1B O4 1_455 0.91 1.90 2.805(2) 178 y
N1 H1C O2 2_567 0.91 2.01 2.869(2) 156 y
N1 H1D O1S 2_556 0.91 1.89 2.751(3) 158 y
O1S H1S O1 2_666 0.82 1.92 2.740(2) 173 y
N2 H2A O1 2_667 0.91 1.96 2.836(2) 162 y
N2 H2A O3 2_667 0.91 2.50 2.819(2) 101 y
N2 H2B O2 2_567 0.91 1.97 2.857(2) 166 y
N2 H2C O3 1_555 0.91 1.89 2.759(2) 159 y
O1S H2S O4 1_555 0.82 1.98 2.764(2) 158 y

loop_
_geom_torsion_atom_site_label_1
_geom_torsion_atom_site_label_2
_geom_torsion_atom_site_label_3
_geom_torsion_atom_site_label_4
_geom_torsion_site_symmetry_1
_geom_torsion_site_symmetry_4
_geom_torsion
C3 C1 C2 C3 2_566 . -0.3(3)
C3 C1 C2 C4 2_566 . 177.78(17)
C1 C2 C3 C1 . 2_566 0.3(3)
C4 C2 C3 C1 . 2_566 -177.65(17)
C1 C2 C3 C5 . . -176.92(17)
C4 C2 C3 C5 . . 5.2(3)
C1 C2 C4 O2 . . 78.3(2)
C3 C2 C4 O2 . . -103.7(2)
C1 C2 C4 O1 . . -97.1(2)
C3 C2 C4 O1 . . 80.9(2)
C1 C3 C5 O4 2_566 . 6.0(3)
C2 C3 C5 O4 . . -176.78(17)
C1 C3 C5 O3 2_566 . -172.26(17)
C2 C3 C5 O3 . . 4.9(3)
N1 C6 C7 N2 . . -71.1(2)
